data_4064107
loop_
_publ_author_name
'Cabeza, Javier A.'
'del R\'io, Ignacio'
'P\'erez-Carre\~no, Enrique'
'Pruneda, Vanessa'

_publ_section_title
;
 Reactivity of Cationic Triruthenium Carbonyl Clusters: From Pyrimidinium
 Ligands to N-Heterocyclic Carbenes
;
_journal_issue 5
_journal_name_full Organometallics
_journal_page_first 1148
_journal_paper_doi 10.1021/om101130g
_journal_volume 30
_journal_year 2011
_chemical_formula_moiety 'C28 H14 N4 O18 Ru6'
_chemical_formula_sum 'C28 H14 N4 O18 Ru6'
_chemical_formula_weight 1300.85
_chemical_name_systematic
;
 ?
;
_space_group_IT_number 61
_symmetry_cell_setting orthorhombic
_symmetry_space_group_name_Hall '-P 2ac 2ab'
_symmetry_space_group_name_H-M 'P b c a'
_atom_sites_solution_hydrogens geom
_atom_sites_solution_primary direct
_atom_sites_solution_secondary difmap
_audit_creation_method SHELXL-97
_cell_angle_alpha 90.00
_cell_angle_beta 90.00
_cell_angle_gamma 90.00
_cell_formula_units_Z 8
_cell_length_a 16.83030(10)
_cell_length_b 13.62580(10)
_cell_length_c 34.7720(3)
_cell_measurement_reflns_used 23578
_cell_measurement_temperature 293(2)
_cell_measurement_theta_max 73.7288
_cell_measurement_theta_min 2.9126
_cell_volume 7974.13(10)
_computing_cell_refinement
;
CrysAlisPro, Oxford Diffraction Ltd.,
Version 1.171.33.32 (release 27-01-2009 CrysAlis171 .NET)
(compiled Jan 27 2009,14:17:37)
;
_computing_data_collection
;
CrysAlisPro, Oxford Diffraction Ltd.,
Version 1.171.33.32 (release 27-01-2009 CrysAlis171 .NET)
(compiled Jan 27 2009,14:17:37)
;
_computing_data_reduction
;
CrysAlisPro, Oxford Diffraction Ltd.,
Version 1.171.33.32 (release 27-01-2009 CrysAlis171 .NET)
(compiled Jan 27 2009,14:17:37)
;
_computing_molecular_graphics 'PLATON (Spek, 2008)'
_computing_publication_material 'SHELXL-97 (Sheldrick, 2008)'
_computing_structure_refinement 'SHELXL-97 (Sheldrick, 2008)'
_computing_structure_solution 'DIRDIF-2008 (Beurskens et al., 2008)'
_diffrn_ambient_temperature 293(2)
_diffrn_detector_area_resol_mean 8.2640
_diffrn_measured_fraction_theta_full 0.991
_diffrn_measured_fraction_theta_max 0.991
_diffrn_measurement_device_type 'Xcalibur, Onyx, Nova'
_diffrn_radiation_monochromator mirror
_diffrn_radiation_source 'Nova (Cu) X-ray Source'
_diffrn_radiation_type 'Cu K\a'
_diffrn_radiation_wavelength 1.5418
_diffrn_reflns_av_R_equivalents 0.0546
_diffrn_reflns_av_sigmaI/netI 0.0267
_diffrn_reflns_limit_h_max 20
_diffrn_reflns_limit_h_min -20
_diffrn_reflns_limit_k_max 16
_diffrn_reflns_limit_k_min -16
_diffrn_reflns_limit_l_max 41
_diffrn_reflns_limit_l_min -42
_diffrn_reflns_number 41508
_diffrn_reflns_theta_full 73.87
_diffrn_reflns_theta_max 73.87
_diffrn_reflns_theta_min 3.66
_exptl_absorpt_coefficient_mu 18.629
_exptl_absorpt_correction_T_max 1.00000
_exptl_absorpt_correction_T_min 0.27941
_exptl_absorpt_correction_type multi-scan
_exptl_absorpt_process_details
;
CrysAlis RED, Oxford Diffraction Ltd.,
Version 1.171.33.32 (release 27-01-2009 CrysAlis171 .NET)
(compiled Jan 27 2009,14:17:37)
Empirical absorption correction using spherical harmonics,
 implemented in SCALE3 ABSPACK scaling algorithm.
;
_exptl_crystal_colour yellow
_exptl_crystal_density_diffrn 2.167
_exptl_crystal_density_method 'not measured'
_exptl_crystal_description blocks
_exptl_crystal_F_000 4944
_exptl_crystal_size_max 0.1820
_exptl_crystal_size_mid 0.0845
_exptl_crystal_size_min 0.0092
_refine_diff_density_max 1.168
_refine_diff_density_min -0.853
_refine_diff_density_rms 0.111
_refine_ls_extinction_method none
_refine_ls_goodness_of_fit_ref 1.055
_refine_ls_hydrogen_treatment constr
_refine_ls_matrix_type full
_refine_ls_number_parameters 505
_refine_ls_number_reflns 7998
_refine_ls_number_restraints 0
_refine_ls_restrained_S_all 1.055
_refine_ls_R_factor_all 0.0409
_refine_ls_R_factor_gt 0.0342
_refine_ls_shift/su_max 0.001
_refine_ls_shift/su_mean 0.000
_refine_ls_structure_factor_coef Fsqd
_refine_ls_weighting_details 'calc w=1/[\s^2^(Fo^2^)+(0.0608P)^2^+4.1769P] where P=(Fo^2^+2Fc^2^)/3'
_refine_ls_weighting_scheme calc
_refine_ls_wR_factor_gt 0.0938
_refine_ls_wR_factor_ref 0.0978
_reflns_number_gt 6829
_reflns_number_total 7998
_reflns_threshold_expression >2\s(I)
_cod_data_source_file om101130g_si_002.cif
_cod_data_source_block 8_(v116f2b)
_cod_database_code 4064107

loop_
_symmetry_equiv_pos_as_xyz
'x, y, z'
'-x+1/2, y+1/2, z'
'x, -y+1/2, z+1/2'
'-x+1/2, -y, z+1/2'
'-x, -y, -z'
'x-1/2, -y-1/2, -z'
'-x, y-1/2, -z-1/2'
'x-1/2, y, -z-1/2'

loop_
_atom_site_label
_atom_site_type_symbol
_atom_site_fract_x
_atom_site_fract_y
_atom_site_fract_z
_atom_site_U_iso_or_equiv
_atom_site_adp_type
_atom_site_occupancy
_atom_site_symmetry_multiplicity
_atom_site_calc_flag
_atom_site_refinement_flags
Ru5 Ru 0.99900(2) 0.57028(3) 0.217261(9) 0.04435(10) Uani 1 1 d .
Ru1 Ru 1.15044(2) 0.23312(3) 0.040018(10) 0.04701(10) Uani 1 1 d .
Ru2 Ru 0.98908(2) 0.21293(3) 0.030436(9) 0.04478(10) Uani 1 1 d .
Ru3 Ru 1.07002(2) 0.09720(3) 0.082795(10) 0.04689(10) Uani 1 1 d .
Ru6 Ru 0.94516(2) 0.71182(3) 0.165680(9) 0.04578(10) Uani 1 1 d .
Ru4 Ru 0.83992(2) 0.60019(3) 0.206805(11) 0.05268(11) Uani 1 1 d .
O203 O 1.0103(3) 0.1585(4) -0.05324(11) 0.0903(15) Uani 1 1 d .
C203 C 1.0012(3) 0.1766(4) -0.02172(16) 0.0624(13) Uani 1 1 d .
O603 O 0.8819(3) 0.8956(3) 0.20342(14) 0.0846(13) Uani 1 1 d .
O101 O 1.1740(3) 0.4274(4) -0.00134(17) 0.0979(16) Uani 1 1 d .
O201 O 0.9534(4) 0.4151(4) 0.00046(15) 0.1044(18) Uani 1 1 d .
O601 O 0.8374(3) 0.7476(4) 0.09698(15) 0.1005(16) Uani 1 1 d .
O103 O 1.1929(4) 0.0997(4) -0.02789(13) 0.1026(17) Uani 1 1 d .
O403 O 0.8312(4) 0.7359(5) 0.27743(14) 0.1070(18) Uani 1 1 d .
O501 O 0.9666(4) 0.3604(3) 0.24258(14) 0.0961(15) Uani 1 1 d .
C201 C 0.9687(4) 0.3409(4) 0.01319(15) 0.0639(13) Uani 1 1 d .
C103 C 1.1771(4) 0.1491(4) -0.00299(15) 0.0652(13) Uani 1 1 d .
O602 O 1.0949(3) 0.8131(4) 0.13466(18) 0.1083(18) Uani 1 1 d .
C501 C 0.9791(4) 0.4386(4) 0.23269(15) 0.0634(13) Uani 1 1 d .
C101 C 1.1663(3) 0.3534(4) 0.01360(16) 0.0614(12) Uani 1 1 d .
C603 C 0.9054(3) 0.8262(4) 0.18955(15) 0.0619(12) Uani 1 1 d .
C403 C 0.8330(4) 0.6851(5) 0.25197(17) 0.0716(15) Uani 1 1 d .
O301 O 1.1873(4) 0.1014(6) 0.14877(17) 0.134(3) Uani 1 1 d .
C601 C 0.8789(4) 0.7360(4) 0.12234(16) 0.0668(14) Uani 1 1 d .
C301 C 1.1423(4) 0.1014(5) 0.12453(18) 0.0769(17) Uani 1 1 d .
C602 C 1.0416(3) 0.7722(4) 0.14440(17) 0.0647(13) Uani 1 1 d .
O303 O 1.1614(3) -0.0686(3) 0.04622(14) 0.0840(13) Uani 1 1 d .
O503 O 1.0004(4) 0.6270(5) 0.30131(12) 0.1051(18) Uani 1 1 d .
O302 O 0.9373(3) -0.0209(4) 0.12222(16) 0.0993(16) Uani 1 1 d .
O102 O 1.3140(3) 0.1983(5) 0.0737(2) 0.116(2) Uani 1 1 d .
C303 C 1.1267(3) -0.0076(4) 0.06055(16) 0.0593(12) Uani 1 1 d .
C102 C 1.2533(3) 0.2148(4) 0.06212(18) 0.0677(14) Uani 1 1 d .
C503 C 1.0002(4) 0.6069(4) 0.26994(15) 0.0652(14) Uani 1 1 d .
C302 C 0.9851(4) 0.0231(4) 0.10840(17) 0.0655(14) Uani 1 1 d .
O402 O 0.6858(3) 0.6812(7) 0.1750(2) 0.155(3) Uani 1 1 d .
C402 C 0.7423(4) 0.6477(7) 0.1859(2) 0.091(2) Uani 1 1 d .
N3 N 0.9678(2) 0.5544(3) 0.15773(10) 0.0423(7) Uani 1 1 d .
N1 N 1.0191(2) 0.2418(3) 0.08906(10) 0.0435(7) Uani 1 1 d .
C1 C 1.0890(3) 0.2933(3) 0.08614(12) 0.0452(9) Uani 1 1 d .
C6 C 0.8872(3) 0.5398(3) 0.15770(12) 0.0488(10) Uani 1 1 d .
N2 N 1.1029(2) 0.3662(3) 0.11037(13) 0.0587(10) Uani 1 1 d .
N4 N 0.8553(3) 0.5016(4) 0.12566(13) 0.0653(11) Uani 1 1 d .
C3 C 0.9775(3) 0.3346(4) 0.14343(13) 0.0520(10) Uani 1 1 d .
H3 H 0.9426 0.3428 0.1639 0.062 Uiso 1 1 calc R
C2 C 0.9651(3) 0.2632(4) 0.11957(12) 0.0475(9) Uani 1 1 d .
H2 H 0.9197 0.2249 0.1224 0.057 Uiso 1 1 calc R
C7 C 1.0192(3) 0.5109(4) 0.12778(13) 0.0515(10) Uani 1 1 d .
H7 H 1.0668 0.5518 0.1250 0.062 Uiso 1 1 calc R
C4 C 1.0455(3) 0.4044(4) 0.13952(13) 0.0515(10) Uani 1 1 d .
H4 H 1.0728 0.4082 0.1644 0.062 Uiso 1 1 calc R
O202 O 0.8141(3) 0.1590(6) 0.04385(17) 0.118(2) Uani 1 1 d .
O502 O 1.1802(3) 0.5653(6) 0.20853(18) 0.129(3) Uani 1 1 d .
C8 C 0.9758(4) 0.5102(4) 0.09064(14) 0.0679(15) Uani 1 1 d .
H8 H 1.0029 0.5160 0.0674 0.081 Uiso 1 1 calc R
C202 C 0.8775(3) 0.1774(5) 0.03917(16) 0.0679(14) Uani 1 1 d .
C9 C 0.8981(4) 0.5012(4) 0.09130(15) 0.0722(16) Uani 1 1 d .
H9 H 0.8708 0.4944 0.0682 0.087 Uiso 1 1 calc R
C502 C 1.1141(3) 0.5667(5) 0.21093(16) 0.0708(15) Uani 1 1 d .
C5 C 1.1802(4) 0.4153(6) 0.1097(2) 0.096(3) Uani 1 1 d .
H5C H 1.2207 0.3688 0.1028 0.144 Uiso 1 1 calc R
H5B H 1.1915 0.4417 0.1347 0.144 Uiso 1 1 calc R
H5A H 1.1792 0.4675 0.0912 0.144 Uiso 1 1 calc R
O401 O 0.7814(4) 0.4114(5) 0.2444(2) 0.137(3) Uani 1 1 d .
C401 C 0.8017(4) 0.4836(6) 0.2307(2) 0.0841(19) Uani 1 1 d .
C10 C 0.7699(4) 0.4800(7) 0.1230(2) 0.108(3) Uani 1 1 d .
H10B H 0.7479 0.4751 0.1485 0.162 Uiso 1 1 calc R
H10A H 0.7623 0.4191 0.1097 0.162 Uiso 1 1 calc R
H10C H 0.7436 0.5318 0.1093 0.162 Uiso 1 1 calc R
H200 H 1.0084 0.7041 0.2092 0.050 Uiso 1 1 d .
H100 H 1.0062 0.0808 0.0399 0.050 Uiso 1 1 d .

loop_
_atom_site_aniso_label
_atom_site_aniso_U_11
_atom_site_aniso_U_22
_atom_site_aniso_U_33
_atom_site_aniso_U_23
_atom_site_aniso_U_13
_atom_site_aniso_U_12
Ru5 0.04949(18) 0.04584(19) 0.03773(16) -0.00406(12) -0.00610(12) 0.00452(13)
Ru1 0.04553(17) 0.04688(19) 0.04860(18) -0.00587(14) 0.00758(13) 0.00008(14)
Ru2 0.04726(17) 0.04520(19) 0.04189(17) -0.00399(13) -0.00117(12) -0.00162(14)
Ru3 0.05396(19) 0.04062(18) 0.04608(17) -0.00207(13) 0.00149(13) 0.00191(14)
Ru6 0.05465(19) 0.04080(18) 0.04189(16) 0.00125(12) 0.00051(13) 0.00206(14)
Ru4 0.04553(18) 0.0604(2) 0.05214(19) 0.00638(16) 0.00459(14) 0.00356(16)
O203 0.111(3) 0.113(4) 0.047(2) -0.027(2) 0.006(2) -0.024(3)
C203 0.068(3) 0.061(3) 0.059(3) -0.009(2) -0.001(2) -0.009(3)
O603 0.107(3) 0.063(3) 0.084(3) -0.013(2) 0.008(2) 0.029(2)
O101 0.091(3) 0.076(3) 0.126(4) 0.040(3) 0.020(3) 0.008(3)
O201 0.172(6) 0.063(3) 0.078(3) 0.013(2) -0.011(3) 0.027(3)
O601 0.119(4) 0.099(4) 0.084(3) 0.018(3) -0.043(3) 0.010(3)
O103 0.142(5) 0.098(4) 0.068(3) -0.025(3) 0.021(3) 0.032(3)
O403 0.146(5) 0.105(4) 0.070(3) -0.012(3) 0.022(3) 0.035(4)
O501 0.149(5) 0.058(3) 0.081(3) 0.023(2) -0.024(3) -0.002(3)
C201 0.089(4) 0.050(3) 0.052(3) 0.003(2) 0.001(3) 0.001(3)
C103 0.073(3) 0.066(3) 0.056(3) -0.008(3) 0.011(2) 0.013(3)
O602 0.090(3) 0.104(4) 0.131(5) 0.006(3) 0.034(3) -0.028(3)
C501 0.080(3) 0.062(3) 0.048(2) 0.004(2) -0.014(2) 0.004(3)
C101 0.053(3) 0.060(3) 0.071(3) 0.003(3) 0.014(2) 0.002(2)
C603 0.074(3) 0.055(3) 0.057(3) 0.004(2) 0.001(2) 0.011(3)
C403 0.081(4) 0.076(4) 0.058(3) 0.006(3) 0.020(3) 0.018(3)
O301 0.146(5) 0.161(6) 0.097(4) -0.031(4) -0.066(4) 0.051(5)
C601 0.084(4) 0.055(3) 0.061(3) 0.009(2) -0.008(3) 0.009(3)
C301 0.092(4) 0.074(4) 0.064(3) -0.017(3) -0.016(3) 0.024(3)
C602 0.069(3) 0.057(3) 0.068(3) 0.002(3) 0.008(3) -0.003(3)
O303 0.078(3) 0.073(3) 0.101(3) -0.028(2) 0.001(2) 0.023(2)
O503 0.151(5) 0.119(4) 0.045(2) -0.021(2) -0.013(3) 0.013(4)
O302 0.107(4) 0.076(3) 0.115(4) 0.013(3) 0.045(3) -0.014(3)
O102 0.061(3) 0.129(5) 0.157(5) -0.018(4) -0.036(3) 0.010(3)
C303 0.058(3) 0.054(3) 0.066(3) -0.004(2) -0.006(2) 0.007(2)
C102 0.057(3) 0.063(3) 0.084(4) -0.016(3) 0.002(3) -0.001(3)
C503 0.088(4) 0.059(3) 0.049(3) 0.000(2) -0.011(2) 0.007(3)
C302 0.084(4) 0.045(3) 0.068(3) 0.003(2) 0.018(3) 0.006(3)
O402 0.073(3) 0.219(9) 0.174(7) 0.018(6) -0.036(4) 0.050(4)
C402 0.052(3) 0.120(6) 0.100(5) 0.018(4) 0.000(3) 0.016(4)
N3 0.0512(19) 0.0383(18) 0.0372(16) -0.0060(13) -0.0026(14) -0.0022(15)
N1 0.0505(19) 0.0415(19) 0.0384(16) -0.0066(14) 0.0031(14) -0.0046(16)
C1 0.051(2) 0.042(2) 0.042(2) -0.0040(17) 0.0007(17) 0.0010(19)
C6 0.056(2) 0.046(2) 0.044(2) 0.0050(18) -0.0085(18) -0.002(2)
N2 0.052(2) 0.057(2) 0.067(2) -0.024(2) 0.0107(18) -0.0080(19)
N4 0.070(3) 0.069(3) 0.057(2) -0.007(2) -0.020(2) -0.007(2)
C3 0.061(3) 0.048(3) 0.047(2) -0.0050(19) 0.013(2) -0.002(2)
C2 0.046(2) 0.049(2) 0.047(2) -0.0020(19) 0.0074(18) -0.0044(19)
C7 0.063(3) 0.049(3) 0.043(2) -0.0071(19) 0.0086(19) -0.006(2)
C4 0.060(3) 0.047(3) 0.047(2) -0.0121(19) 0.0050(19) 0.000(2)
O202 0.056(2) 0.189(7) 0.109(4) -0.021(4) 0.003(2) -0.030(3)
O502 0.051(3) 0.220(8) 0.116(4) -0.020(5) -0.011(3) 0.005(3)
C8 0.112(5) 0.052(3) 0.040(2) -0.005(2) 0.010(3) -0.006(3)
C202 0.056(3) 0.085(4) 0.063(3) -0.010(3) -0.006(2) -0.012(3)
C9 0.107(5) 0.062(3) 0.047(3) -0.003(2) -0.019(3) 0.000(3)
C502 0.060(3) 0.093(4) 0.059(3) -0.009(3) -0.012(2) 0.003(3)
C5 0.063(3) 0.102(5) 0.123(6) -0.061(5) 0.023(4) -0.034(3)
O401 0.119(5) 0.107(5) 0.184(7) 0.057(5) 0.024(5) -0.034(4)
C401 0.065(3) 0.089(5) 0.098(5) 0.022(4) 0.009(3) -0.009(3)
C10 0.076(4) 0.140(8) 0.107(6) -0.003(5) -0.033(4) -0.022(5)

loop_
_atom_type_symbol
_atom_type_description
_atom_type_scat_dispersion_real
_atom_type_scat_dispersion_imag
_atom_type_scat_source
C C 0.0181 0.0091 'International Tables Vol C Tables 4.2.6.8 and 6.1.1.4'
H H 0.0000 0.0000 'International Tables Vol C Tables 4.2.6.8 and 6.1.1.4'
N N 0.0311 0.0180 'International Tables Vol C Tables 4.2.6.8 and 6.1.1.4'
O O 0.0492 0.0322 'International Tables Vol C Tables 4.2.6.8 and 6.1.1.4'
Ru Ru 0.0552 3.2960 'International Tables Vol C Tables 4.2.6.8 and 6.1.1.4'

loop_
_geom_angle_atom_site_label_1
_geom_angle_atom_site_label_2
_geom_angle_atom_site_label_3
_geom_angle
C503 Ru5 C501 88.7(2)
C503 Ru5 C502 96.0(3)
C501 Ru5 C502 100.5(3)
C503 Ru5 N3 163.7(2)
C501 Ru5 N3 97.67(18)
C502 Ru5 N3 97.55(19)
C503 Ru5 Ru4 95.70(19)
C501 Ru5 Ru4 90.33(18)
C502 Ru5 Ru4 164.15(18)
N3 Ru5 Ru4 69.35(10)
C503 Ru5 Ru6 116.28(17)
C501 Ru5 Ru6 141.02(16)
C502 Ru5 Ru6 105.5(2)
N3 Ru5 Ru6 50.91(10)
Ru4 Ru5 Ru6 59.486(13)
C101 Ru1 C102 100.3(2)
C101 Ru1 C103 96.0(2)
C102 Ru1 C103 91.3(2)
C101 Ru1 C1 95.9(2)
C102 Ru1 C1 101.1(2)
C103 Ru1 C1 161.0(2)
C101 Ru1 Ru3 156.66(15)
C102 Ru1 Ru3 98.13(19)
C103 Ru1 Ru3 97.73(18)
C1 Ru1 Ru3 66.46(13)
C101 Ru1 Ru2 99.61(16)
C102 Ru1 Ru2 158.53(19)
C103 Ru1 Ru2 94.38(18)
C1 Ru1 Ru2 68.98(12)
Ru3 Ru1 Ru2 60.608(13)
C201 Ru2 C203 87.5(2)
C201 Ru2 C202 95.9(3)
C203 Ru2 C202 100.8(2)
C201 Ru2 N1 100.21(19)
C203 Ru2 N1 159.64(19)
C202 Ru2 N1 97.13(19)
C201 Ru2 Ru1 97.28(19)
C203 Ru2 Ru1 92.04(16)
C202 Ru2 Ru1 161.94(18)
N1 Ru2 Ru1 68.43(10)
C201 Ru2 Ru3 146.14(18)
C203 Ru2 Ru3 115.37(18)
C202 Ru2 Ru3 103.22(19)
N1 Ru2 Ru3 50.27(10)
Ru1 Ru2 Ru3 59.412(13)
C303 Ru3 C301 90.7(2)
C303 Ru3 C302 99.5(2)
C301 Ru3 C302 97.8(3)
C303 Ru3 N1 159.1(2)
C301 Ru3 N1 98.6(2)
C302 Ru3 N1 97.75(18)
C303 Ru3 Ru1 92.24(18)
C301 Ru3 Ru1 94.5(2)
C302 Ru3 Ru1 162.85(17)
N1 Ru3 Ru1 68.48(9)
C303 Ru3 Ru2 114.28(16)
C301 Ru3 Ru2 143.4(2)
C302 Ru3 Ru2 103.48(18)
N1 Ru3 Ru2 49.55(9)
Ru1 Ru3 Ru2 59.979(12)
C603 Ru6 C601 89.9(2)
C603 Ru6 C602 96.5(2)
C601 Ru6 C602 96.5(3)
C603 Ru6 N3 157.36(19)
C601 Ru6 N3 99.8(2)
C602 Ru6 N3 102.59(19)
C603 Ru6 C6 132.0(2)
C601 Ru6 C6 81.3(2)
C602 Ru6 C6 131.2(2)
N3 Ru6 C6 32.46(14)
C603 Ru6 Ru4 89.97(17)
C601 Ru6 Ru4 97.48(19)
C602 Ru6 Ru4 164.56(18)
N3 Ru6 Ru4 68.62(9)
C6 Ru6 Ru4 45.55(10)
C603 Ru6 Ru5 113.81(15)
C601 Ru6 Ru5 145.09(18)
C602 Ru6 Ru5 105.28(18)
N3 Ru6 Ru5 49.32(9)
C6 Ru6 Ru5 63.81(10)
Ru4 Ru6 Ru5 59.299(12)
C401 Ru4 C402 99.1(3)
C401 Ru4 C403 97.1(3)
C402 Ru4 C403 93.1(3)
C401 Ru4 C6 99.1(3)
C402 Ru4 C6 98.8(3)
C403 Ru4 C6 158.1(2)
C401 Ru4 Ru5 98.5(2)
C402 Ru4 Ru5 160.8(2)
C403 Ru4 Ru5 92.28(19)
C6 Ru4 Ru5 70.82(12)
C401 Ru4 Ru6 155.4(2)
C402 Ru4 Ru6 99.8(2)
C403 Ru4 Ru6 97.43(19)
C6 Ru4 Ru6 62.50(13)
Ru5 Ru4 Ru6 61.215(13)
O203 C203 Ru2 177.0(6)
O201 C201 Ru2 174.8(6)
O103 C103 Ru1 179.6(6)
O501 C501 Ru5 178.7(6)
O101 C101 Ru1 177.4(5)
O603 C603 Ru6 179.0(5)
O403 C403 Ru4 177.5(7)
O601 C601 Ru6 177.4(6)
O301 C301 Ru3 177.4(6)
O602 C602 Ru6 173.6(6)
O303 C303 Ru3 177.8(6)
O102 C102 Ru1 175.2(6)
O503 C503 Ru5 178.8(6)
O302 C302 Ru3 178.1(6)
O402 C402 Ru4 175.3(9)
C6 N3 C7 121.4(4)
C6 N3 Ru5 104.9(3)
C7 N3 Ru5 125.3(3)
C6 N3 Ru6 88.3(3)
C7 N3 Ru6 125.6(3)
Ru5 N3 Ru6 79.77(11)
C1 N1 C2 119.8(4)
C1 N1 Ru2 103.1(3)
C2 N1 Ru2 126.6(3)
C1 N1 Ru3 96.8(3)
C2 N1 Ru3 121.0(3)
Ru2 N1 Ru3 80.19(12)
N2 C1 N1 119.2(4)
N2 C1 Ru1 134.4(3)
N1 C1 Ru1 106.4(3)
N4 C6 N3 116.9(4)
N4 C6 Ru4 133.6(4)
N3 C6 Ru4 108.9(3)
N4 C6 Ru6 126.8(3)
N3 C6 Ru6 59.3(2)
Ru4 C6 Ru6 71.95(14)
C1 N2 C5 119.4(4)
C1 N2 C4 125.4(4)
C5 N2 C4 115.2(4)
C6 N4 C9 120.4(5)
C6 N4 C10 121.4(5)
C9 N4 C10 116.8(5)
C2 C3 C4 122.9(4)
C2 C3 H3 118.5
C4 C3 H3 118.5
C3 C2 N1 121.8(4)
C3 C2 H2 119.1
N1 C2 H2 119.1
N3 C7 C8 109.1(4)
N3 C7 C4 110.6(4)
C8 C7 C4 111.0(4)
N3 C7 H7 108.7
C8 C7 H7 108.7
C4 C7 H7 108.7
N2 C4 C3 109.6(4)
N2 C4 C7 109.2(4)
C3 C4 C7 113.3(4)
N2 C4 H4 108.2
C3 C4 H4 108.2
C7 C4 H4 108.2
C9 C8 C7 118.4(5)
C9 C8 H8 120.8
C7 C8 H8 120.8
O202 C202 Ru2 178.7(8)
C8 C9 N4 121.9(5)
C8 C9 H9 119.0
N4 C9 H9 119.0
O502 C502 Ru5 177.8(6)
N2 C5 H5C 109.5
N2 C5 H5B 109.5
H5C C5 H5B 109.5
N2 C5 H5A 109.5
H5C C5 H5A 109.5
H5B C5 H5A 109.5
O401 C401 Ru4 177.1(7)
N4 C10 H10B 109.5
N4 C10 H10A 109.5
H10B C10 H10A 109.5
N4 C10 H10C 109.5
H10B C10 H10C 109.5
H10A C10 H10C 109.5

loop_
_geom_bond_atom_site_label_1
_geom_bond_atom_site_label_2
_geom_bond_distance
Ru5 C503 1.899(5)
Ru5 C501 1.902(6)
Ru5 C502 1.950(6)
Ru5 N3 2.146(3)
Ru5 Ru4 2.7325(5)
Ru5 Ru6 2.7853(5)
Ru5 H200 1.85
Ru1 C101 1.897(6)
Ru1 C102 1.910(6)
Ru1 C103 1.936(5)
Ru1 C1 2.077(4)
Ru1 Ru3 2.7340(5)
Ru1 Ru2 2.7498(5)
Ru2 C201 1.875(6)
Ru2 C203 1.891(5)
Ru2 C202 1.963(5)
Ru2 N1 2.137(3)
Ru2 Ru3 2.7671(5)
Ru2 H100 1.85
Ru3 C303 1.883(5)
Ru3 C301 1.895(6)
Ru3 C302 1.964(6)
Ru3 N1 2.160(4)
Ru3 H100 1.85
Ru6 C603 1.889(5)
Ru6 C601 1.904(6)
Ru6 C602 1.965(6)
Ru6 N3 2.197(4)
Ru6 C6 2.554(5)
Ru6 Ru4 2.7378(5)
Ru6 H200 1.85
Ru4 C401 1.904(7)
Ru4 C402 1.909(6)
Ru4 C403 1.954(6)
Ru4 C6 2.056(5)
O203 C203 1.134(7)
O603 C603 1.132(7)
O101 C101 1.142(7)
O201 C201 1.134(7)
O601 C601 1.136(7)
O103 C103 1.128(7)
O403 C403 1.124(8)
O501 C501 1.140(7)
O602 C602 1.109(7)
O301 C301 1.133(8)
O303 C303 1.132(7)
O503 C503 1.125(7)
O302 C302 1.112(7)
O102 C102 1.121(7)
O402 C402 1.122(8)
N3 C6 1.372(6)
N3 C7 1.477(6)
N1 C1 1.373(6)
N1 C2 1.428(5)
C1 N2 1.324(6)
C6 N4 1.342(6)
N2 C5 1.463(7)
N2 C4 1.494(6)
N4 C9 1.396(8)
N4 C10 1.470(8)
C3 C2 1.296(7)
C3 C4 1.494(7)
C3 H3 0.9300
C2 H2 0.9300
C7 C8 1.484(7)
C7 C4 1.571(7)
C7 H7 0.9800
C4 H4 0.9800
O202 C202 1.108(7)
O502 C502 1.116(8)
C8 C9 1.313(9)
C8 H8 0.9300
C9 H9 0.9300
C5 H5C 0.9600
C5 H5B 0.9600
C5 H5A 0.9600
O401 C401 1.146(9)
C10 H10B 0.9600
C10 H10A 0.9600
C10 H10C 0.9600
